data_4513799
loop_
_publ_author_name
'Yao, Ruwei'
'Rong, Guangwei'
'Yan, Bin'
'Qiu, Lihua'
'Xu, Xinfang'

_publ_section_title
;
 Dual-Functionalization of Alkynes via Copper-Catalyzed Carbene/Alkyne
 Metathesis: A Direct Access to the 4-Carboxyl Quinolines
;
_journal_issue 2
_journal_name_full 'ACS Catalysis'
_journal_page_first 1024
_journal_paper_doi 10.1021/acscatal.5b02648
_journal_volume 6
_journal_year 2016
_chemical_formula_moiety 'C22 H13 N O2'
_chemical_formula_sum 'C22 H13 N O2'
_chemical_formula_weight 323.33
_chemical_name_systematic
; 
 ? 
;
_space_group_IT_number 14
_symmetry_cell_setting monoclinic
_symmetry_space_group_name_Hall '-P 2ybc'
_symmetry_space_group_name_H-M 'P 1 21/c 1'
_atom_sites_solution_hydrogens geom
_atom_sites_solution_primary direct
_atom_sites_solution_secondary difmap
_audit_creation_method SHELXL-97
_cell_angle_alpha 90.00
_cell_angle_beta 95.582(8)
_cell_angle_gamma 90.00
_cell_formula_units_Z 4
_cell_length_a 6.1061(5)
_cell_length_b 22.232(2)
_cell_length_c 11.7017(12)
_cell_measurement_reflns_used 871
_cell_measurement_temperature 223(2)
_cell_measurement_theta_max 22.1080
_cell_measurement_theta_min 3.9470
_cell_volume 1581.0(3)
_computing_cell_refinement
;
CrysAlisPro, Agilent Technologies,
Version 1.171.36.32 (release 02-08-2013 CrysAlis171 .NET)
(compiled Aug  2 2013,16:46:58)
;
_computing_data_collection
;
CrysAlisPro, Agilent Technologies,
Version 1.171.36.32 (release 02-08-2013 CrysAlis171 .NET)
(compiled Aug  2 2013,16:46:58)
;
_computing_data_reduction
;
CrysAlisPro, Agilent Technologies,
Version 1.171.36.32 (release 02-08-2013 CrysAlis171 .NET)
(compiled Aug  2 2013,16:46:58)
;
_computing_structure_refinement 'SHELXL-97 (Sheldrick, 1997)'
_computing_structure_solution 'SHELXS-97 (Sheldrick, 1990)'
_diffrn_ambient_temperature 223(2)
_diffrn_measured_fraction_theta_full 0.998
_diffrn_measured_fraction_theta_max 0.998
_diffrn_measurement_device_type 'Xcalibur, Atlas, Gemini'
_diffrn_measurement_method '\w scans'
_diffrn_radiation_monochromator graphite
_diffrn_radiation_source 'fine-focus sealed tube'
_diffrn_radiation_type MoK\a
_diffrn_radiation_wavelength 0.71073
_diffrn_reflns_av_R_equivalents 0.0475
_diffrn_reflns_av_sigmaI/netI 0.0808
_diffrn_reflns_limit_h_max 7
_diffrn_reflns_limit_h_min -7
_diffrn_reflns_limit_k_max 26
_diffrn_reflns_limit_k_min -26
_diffrn_reflns_limit_l_max 14
_diffrn_reflns_limit_l_min -14
_diffrn_reflns_number 6911
_diffrn_reflns_theta_full 25.50
_diffrn_reflns_theta_max 25.50
_diffrn_reflns_theta_min 3.26
_exptl_absorpt_coefficient_mu 0.087
_exptl_absorpt_correction_T_max 0.9974
_exptl_absorpt_correction_T_min 0.9494
_exptl_absorpt_correction_type multi-scan
_exptl_absorpt_process_details 'Jacobson, R. (1998) Private communication'
_exptl_crystal_colour colourless
_exptl_crystal_density_diffrn 1.358
_exptl_crystal_density_method 'not measured'
_exptl_crystal_description block
_exptl_crystal_F_000 672
_exptl_crystal_size_max 0.60
_exptl_crystal_size_mid 0.10
_exptl_crystal_size_min 0.03
_refine_diff_density_max 0.162
_refine_diff_density_min -0.179
_refine_diff_density_rms 0.039
_refine_ls_extinction_coef 0.0049(4)
_refine_ls_extinction_expression Fc^*^=kFc[1+0.001xFc^2^\l^3^/sin(2\q)]^-1/4^
_refine_ls_extinction_method SHELXL
_refine_ls_goodness_of_fit_ref 1.001
_refine_ls_hydrogen_treatment constr
_refine_ls_matrix_type full
_refine_ls_number_parameters 227
_refine_ls_number_reflns 2945
_refine_ls_number_restraints 0
_refine_ls_restrained_S_all 1.001
_refine_ls_R_factor_all 0.1290
_refine_ls_R_factor_gt 0.0539
_refine_ls_shift/su_max 0.001
_refine_ls_shift/su_mean 0.000
_refine_ls_structure_factor_coef Fsqd
_refine_ls_weighting_details 'calc w=1/[\s^2^(Fo^2^)+(0.0111P)^2^+0.0000P] where P=(Fo^2^+2Fc^2^)/3'
_refine_ls_weighting_scheme calc
_refine_ls_wR_factor_gt 0.0722
_refine_ls_wR_factor_ref 0.0888
_reflns_number_gt 1463
_reflns_number_total 2945
_reflns_threshold_expression >2sigma(I)
_cod_data_source_file cs5b02648_si_003.cif
_cod_data_source_block g150921a
_cod_depositor_comments 'Adding full bibliography for 4513798--4513799.cif.'
_cod_original_sg_symbol_H-M 'P 21/c'
_cod_database_code 4513799

loop_
_symmetry_equiv_pos_as_xyz
'x, y, z'
'-x, y+1/2, -z+1/2'
'-x, -y, -z'
'x, -y-1/2, z-1/2'

loop_
_atom_site_label
_atom_site_type_symbol
_atom_site_fract_x
_atom_site_fract_y
_atom_site_fract_z
_atom_site_U_iso_or_equiv
_atom_site_adp_type
_atom_site_occupancy
_atom_site_symmetry_multiplicity
_atom_site_calc_flag
_atom_site_refinement_flags
O1 O 1.2651(3) 0.54545(8) 0.44301(15) 0.0567(5) Uani 1 1 d .
O2 O 1.0411(3) 0.48040(9) 0.35540(18) 0.0789(6) Uani 1 1 d .
N1 N 0.6292(3) 0.67927(10) 0.29796(17) 0.0495(6) Uani 1 1 d .
C1 C 1.0675(4) 0.53245(13) 0.3834(2) 0.0527(7) Uani 1 1 d .
C2 C 0.9137(4) 0.58269(12) 0.3561(2) 0.0434(6) Uani 1 1 d .
C3 C 0.7157(4) 0.57268(12) 0.2826(2) 0.0471(7) Uani 1 1 d .
C4 C 0.6491(5) 0.51679(14) 0.2320(2) 0.0667(8) Uani 1 1 d .
H4 H 0.7401 0.4828 0.2444 0.080 Uiso 1 1 calc R
C5 C 0.4528(5) 0.51206(15) 0.1652(3) 0.0778(9) Uani 1 1 d .
H5 H 0.4111 0.4747 0.1323 0.093 Uiso 1 1 calc R
C6 C 0.3135(5) 0.56133(16) 0.1448(2) 0.0739(9) Uani 1 1 d .
H6 H 0.1788 0.5569 0.0994 0.089 Uiso 1 1 calc R
C7 C 0.3728(4) 0.61581(14) 0.1909(2) 0.0629(8) Uani 1 1 d .
H7 H 0.2796 0.6492 0.1766 0.076 Uiso 1 1 calc R
C8 C 0.5747(4) 0.62237(12) 0.2603(2) 0.0470(7) Uani 1 1 d .
C9 C 0.8163(4) 0.68825(11) 0.3622(2) 0.0413(6) Uani 1 1 d .
C10 C 0.9624(4) 0.63995(11) 0.40141(19) 0.0402(6) Uani 1 1 d .
C11 C 1.1580(4) 0.64734(11) 0.4835(2) 0.0396(6) Uani 1 1 d .
C12 C 1.2116(4) 0.69783(11) 0.5528(2) 0.0472(7) Uani 1 1 d .
H12 H 1.1122 0.7302 0.5509 0.057 Uiso 1 1 calc R
C13 C 1.4053(4) 0.70140(12) 0.6233(2) 0.0532(7) Uani 1 1 d .
H13 H 1.4366 0.7360 0.6682 0.064 Uiso 1 1 calc R
C14 C 1.5539(4) 0.65426(13) 0.6284(2) 0.0570(8) Uani 1 1 d .
H14 H 1.6892 0.6576 0.6736 0.068 Uiso 1 1 calc R
C15 C 1.5031(4) 0.60240(13) 0.5669(2) 0.0533(7) Uani 1 1 d .
H15 H 1.6000 0.5694 0.5716 0.064 Uiso 1 1 calc R
C16 C 1.3062(4) 0.60008(12) 0.4981(2) 0.0457(7) Uani 1 1 d .
C17 C 0.8657(4) 0.75341(11) 0.3826(2) 0.0436(6) Uani 1 1 d .
C18 C 1.0503(4) 0.77918(12) 0.3422(2) 0.0528(7) Uani 1 1 d .
H18 H 1.1507 0.7548 0.3075 0.063 Uiso 1 1 calc R
C19 C 1.0880(4) 0.84030(13) 0.3522(2) 0.0624(8) Uani 1 1 d .
H19 H 1.2118 0.8573 0.3228 0.075 Uiso 1 1 calc R
C20 C 0.9457(5) 0.87633(12) 0.4049(2) 0.0632(8) Uani 1 1 d .
H20 H 0.9727 0.9178 0.4122 0.076 Uiso 1 1 calc R
C21 C 0.7633(5) 0.85160(13) 0.4472(2) 0.0663(8) Uani 1 1 d .
H21 H 0.6676 0.8761 0.4849 0.080 Uiso 1 1 calc R
C22 C 0.7205(4) 0.79040(12) 0.4342(2) 0.0580(8) Uani 1 1 d .
H22 H 0.5926 0.7740 0.4604 0.070 Uiso 1 1 calc R

loop_
_atom_site_aniso_label
_atom_site_aniso_U_11
_atom_site_aniso_U_22
_atom_site_aniso_U_33
_atom_site_aniso_U_23
_atom_site_aniso_U_13
_atom_site_aniso_U_12
O1 0.0541(11) 0.0366(12) 0.0770(13) -0.0034(10) -0.0058(9) 0.0078(9)
O2 0.0739(14) 0.0359(13) 0.1226(18) -0.0127(12) -0.0115(11) 0.0043(11)
N1 0.0487(13) 0.0389(15) 0.0597(14) 0.0065(11) -0.0012(11) -0.0002(11)
C1 0.0520(17) 0.0337(18) 0.072(2) 0.0015(15) 0.0036(14) 0.0025(15)
C2 0.0466(14) 0.0325(16) 0.0513(16) 0.0008(13) 0.0059(12) 0.0037(13)
C3 0.0534(16) 0.0367(18) 0.0509(16) -0.0004(13) 0.0046(13) -0.0029(14)
C4 0.067(2) 0.046(2) 0.083(2) -0.0127(17) -0.0093(16) -0.0002(16)
C5 0.084(2) 0.056(2) 0.089(2) -0.0157(19) -0.0124(19) -0.0133(19)
C6 0.067(2) 0.073(3) 0.076(2) 0.0020(19) -0.0208(15) -0.0120(19)
C7 0.0615(18) 0.054(2) 0.070(2) 0.0094(17) -0.0103(15) -0.0029(16)
C8 0.0495(15) 0.0419(18) 0.0486(17) 0.0042(14) 0.0007(13) -0.0030(15)
C9 0.0442(15) 0.0305(16) 0.0497(16) 0.0053(13) 0.0064(12) 0.0033(13)
C10 0.0417(14) 0.0328(16) 0.0466(15) 0.0026(13) 0.0076(11) 0.0032(13)
C11 0.0409(14) 0.0309(16) 0.0475(15) 0.0016(13) 0.0062(12) 0.0022(13)
C12 0.0526(16) 0.0367(17) 0.0518(16) 0.0003(13) 0.0019(13) 0.0062(13)
C13 0.0589(17) 0.050(2) 0.0486(16) -0.0059(14) -0.0035(13) 0.0007(16)
C14 0.0504(16) 0.063(2) 0.0558(18) 0.0035(16) -0.0049(13) 0.0003(16)
C15 0.0477(16) 0.049(2) 0.0619(18) 0.0059(15) -0.0037(13) 0.0111(14)
C16 0.0494(15) 0.0347(17) 0.0531(17) 0.0009(13) 0.0049(13) 0.0023(13)
C17 0.0452(14) 0.0344(16) 0.0501(15) 0.0028(13) -0.0007(12) 0.0052(13)
C18 0.0534(16) 0.0407(18) 0.0654(18) 0.0008(15) 0.0126(13) 0.0031(14)
C19 0.0657(18) 0.0441(19) 0.078(2) 0.0023(17) 0.0080(15) -0.0098(16)
C20 0.080(2) 0.0309(18) 0.076(2) -0.0006(15) -0.0065(17) -0.0047(16)
C21 0.080(2) 0.0409(19) 0.079(2) -0.0019(17) 0.0129(17) 0.0162(17)
C22 0.0578(17) 0.0437(19) 0.074(2) 0.0088(16) 0.0144(14) 0.0074(15)

loop_
_atom_type_symbol
_atom_type_description
_atom_type_scat_dispersion_real
_atom_type_scat_dispersion_imag
_atom_type_scat_source
C C 0.0033 0.0016 'International Tables Vol C Tables 4.2.6.8 and 6.1.1.4'
H H 0.0000 0.0000 'International Tables Vol C Tables 4.2.6.8 and 6.1.1.4'
N N 0.0061 0.0033 'International Tables Vol C Tables 4.2.6.8 and 6.1.1.4'
O O 0.0106 0.0060 'International Tables Vol C Tables 4.2.6.8 and 6.1.1.4'

loop_
_geom_angle_atom_site_label_1
_geom_angle_atom_site_label_2
_geom_angle_atom_site_label_3
_geom_angle
C1 O1 C16 122.3(2)
C9 N1 C8 119.5(2)
O2 C1 O1 115.4(3)
O2 C1 C2 126.9(3)
O1 C1 C2 117.6(2)
C10 C2 C3 120.3(2)
C10 C2 C1 120.0(2)
C3 C2 C1 119.7(2)
C8 C3 C4 117.7(3)
C8 C3 C2 117.0(2)
C4 C3 C2 125.3(3)
C5 C4 C3 120.3(3)
C5 C4 H4 119.8
C3 C4 H4 119.8
C4 C5 C6 121.5(3)
C4 C5 H5 119.2
C6 C5 H5 119.2
C7 C6 C5 119.8(3)
C7 C6 H6 120.1
C5 C6 H6 120.1
C6 C7 C8 120.2(3)
C6 C7 H7 119.9
C8 C7 H7 119.9
N1 C8 C3 122.7(2)
N1 C8 C7 116.8(3)
C3 C8 C7 120.5(3)
N1 C9 C10 122.9(2)
N1 C9 C17 112.8(2)
C10 C9 C17 124.2(2)
C2 C10 C9 117.0(2)
C2 C10 C11 118.6(2)
C9 C10 C11 124.3(2)
C16 C11 C12 114.9(2)
C16 C11 C10 118.4(2)
C12 C11 C10 126.6(2)
C13 C12 C11 122.0(2)
C13 C12 H12 119.0
C11 C12 H12 119.0
C12 C13 C14 120.2(3)
C12 C13 H13 119.9
C14 C13 H13 119.9
C15 C14 C13 119.8(3)
C15 C14 H14 120.1
C13 C14 H14 120.1
C14 C15 C16 118.3(3)
C14 C15 H15 120.8
C16 C15 H15 120.8
C15 C16 O1 114.3(2)
C15 C16 C11 124.4(3)
O1 C16 C11 121.3(2)
C22 C17 C18 118.5(2)
C22 C17 C9 121.1(2)
C18 C17 C9 120.2(2)
C19 C18 C17 120.7(2)
C19 C18 H18 119.6
C17 C18 H18 119.6
C20 C19 C18 120.4(2)
C20 C19 H19 119.8
C18 C19 H19 119.8
C19 C20 C21 119.9(3)
C19 C20 H20 120.1
C21 C20 H20 120.1
C20 C21 C22 120.1(2)
C20 C21 H21 119.9
C22 C21 H21 119.9
C17 C22 C21 120.3(2)
C17 C22 H22 119.8
C21 C22 H22 119.8

loop_
_geom_bond_atom_site_label_1
_geom_bond_atom_site_label_2
_geom_bond_distance
O1 C1 1.365(3)
O1 C16 1.387(3)
O2 C1 1.209(3)
N1 C9 1.320(3)
N1 C8 1.370(3)
C1 C2 1.474(3)
C2 C10 1.400(3)
C2 C3 1.431(3)
C3 C8 1.409(3)
C3 C4 1.419(3)
C4 C5 1.370(4)
C4 H4 0.9400
C5 C6 1.393(4)
C5 H5 0.9400
C6 C7 1.360(4)
C6 H6 0.9400
C7 C8 1.416(3)
C7 H7 0.9400
C9 C10 1.442(3)
C9 C17 1.494(3)
C10 C11 1.467(3)
C11 C16 1.387(3)
C11 C12 1.405(3)
C12 C13 1.377(3)
C12 H12 0.9400
C13 C14 1.384(3)
C13 H13 0.9400
C14 C15 1.379(3)
C14 H14 0.9400
C15 C16 1.381(3)
C15 H15 0.9400
C17 C22 1.389(3)
C17 C18 1.388(3)
C18 C19 1.381(3)
C18 H18 0.9400
C19 C20 1.371(3)
C19 H19 0.9400
C20 C21 1.376(3)
C20 H20 0.9400
C21 C22 1.391(3)
C21 H21 0.9400
C22 H22 0.9400

loop_
_geom_torsion_atom_site_label_1
_geom_torsion_atom_site_label_2
_geom_torsion_atom_site_label_3
_geom_torsion_atom_site_label_4
_geom_torsion
C16 O1 C1 O2 -168.5(2)
C16 O1 C1 C2 13.7(3)
O2 C1 C2 C10 175.8(2)
O1 C1 C2 C10 -6.7(3)
O2 C1 C2 C3 -4.7(4)
O1 C1 C2 C3 172.8(2)
C10 C2 C3 C8 -0.8(3)
C1 C2 C3 C8 179.68(19)
C10 C2 C3 C4 -179.9(2)
C1 C2 C3 C4 0.5(3)
C8 C3 C4 C5 -0.8(4)
C2 C3 C4 C5 178.4(2)
C3 C4 C5 C6 0.0(4)
C4 C5 C6 C7 0.7(5)
C5 C6 C7 C8 -0.6(4)
C9 N1 C8 C3 -3.1(3)
C9 N1 C8 C7 -179.4(2)
C4 C3 C8 N1 -175.4(2)
C2 C3 C8 N1 5.4(3)
C4 C3 C8 C7 0.9(3)
C2 C3 C8 C7 -178.3(2)
C6 C7 C8 N1 176.3(2)
C6 C7 C8 C3 -0.2(4)
C8 N1 C9 C10 -4.1(3)
C8 N1 C9 C17 172.13(18)
C3 C2 C10 C9 -5.6(3)
C1 C2 C10 C9 173.93(19)
C3 C2 C10 C11 175.23(19)
C1 C2 C10 C11 -5.2(3)
N1 C9 C10 C2 8.4(3)
C17 C9 C10 C2 -167.40(19)
N1 C9 C10 C11 -172.5(2)
C17 C9 C10 C11 11.7(3)
C2 C10 C11 C16 10.8(3)
C9 C10 C11 C16 -168.34(19)
C2 C10 C11 C12 -167.8(2)
C9 C10 C11 C12 13.1(3)
C16 C11 C12 C13 4.6(3)
C10 C11 C12 C13 -176.8(2)
C11 C12 C13 C14 -0.4(4)
C12 C13 C14 C15 -3.2(4)
C13 C14 C15 C16 2.3(4)
C14 C15 C16 O1 -177.6(2)
C14 C15 C16 C11 2.2(4)
C1 O1 C16 C15 171.6(2)
C1 O1 C16 C11 -8.3(3)
C12 C11 C16 C15 -5.6(3)
C10 C11 C16 C15 175.7(2)
C12 C11 C16 O1 174.3(2)
C10 C11 C16 O1 -4.4(3)
N1 C9 C17 C22 58.1(3)
C10 C9 C17 C22 -125.7(3)
N1 C9 C17 C18 -116.8(3)
C10 C9 C17 C18 59.3(3)
C22 C17 C18 C19 -0.4(4)
C9 C17 C18 C19 174.7(2)
C17 C18 C19 C20 1.5(4)
C18 C19 C20 C21 -0.6(4)
C19 C20 C21 C22 -1.5(5)
C18 C17 C22 C21 -1.6(4)
C9 C17 C22 C21 -176.6(3)
C20 C21 C22 C17 2.6(4)
